data_4350654
loop_
_publ_author_name
'Huang, Xiao-feng'
'Ma, Jing-xin'
'Liu, Wei-sheng'

_publ_section_title
;
 Lanthanide metalloligand strategy toward d-f heterometallic metal-organic
 frameworks: magnetism and symmetric-dependent luminescent properties.
;
_journal_issue 12
_journal_name_full 'Inorganic chemistry'
_journal_page_first 5922
_journal_page_last 5930
_journal_paper_doi 10.1021/ic403080n
_journal_volume 53
_journal_year 2014
_chemical_formula_sum 'C24 H36 Cd3 Er2 O48'
_chemical_formula_weight 1764.28
_space_group_IT_number 228
_space_group_name_Hall '-F 4ud 2vw 3'
_space_group_name_H-M_alt 'F d -3 c :2'
_symmetry_cell_setting cubic
_symmetry_space_group_name_H-M 'F d -3 c :2'
_atom_sites_solution_hydrogens geom
_atom_sites_solution_primary direct
_atom_sites_solution_secondary difmap
_audit_creation_method SHELXL-97
_cell_angle_alpha 90.00
_cell_angle_beta 90.00
_cell_angle_gamma 90.00
_cell_formula_units_Z 16
_cell_length_a 26.160(3)
_cell_length_b 26.160(3)
_cell_length_c 26.160(3)
_cell_measurement_temperature 293(2)
_cell_volume 17902(4)
_computing_structure_refinement 'SHELXL-97 (Sheldrick, 1997)'
_computing_structure_solution 'SHELXS-97 (Sheldrick, 1990)'
_diffrn_ambient_temperature 293(2)
_diffrn_measured_fraction_theta_full 1.000
_diffrn_measured_fraction_theta_max 1.000
_diffrn_radiation_monochromator graphite
_diffrn_radiation_source 'fine-focus sealed tube'
_diffrn_radiation_type MoK\a
_diffrn_radiation_wavelength 0.71073
_diffrn_reflns_av_R_equivalents 0.0562
_diffrn_reflns_av_sigmaI/netI 0.0191
_diffrn_reflns_limit_h_max 34
_diffrn_reflns_limit_h_min -26
_diffrn_reflns_limit_k_max 34
_diffrn_reflns_limit_k_min -34
_diffrn_reflns_limit_l_max 30
_diffrn_reflns_limit_l_min -34
_diffrn_reflns_number 22706
_diffrn_reflns_theta_full 28.48
_diffrn_reflns_theta_max 28.48
_diffrn_reflns_theta_min 2.20
_exptl_absorpt_coefficient_mu 5.227
_exptl_absorpt_correction_T_max 0.146
_exptl_absorpt_correction_T_min 0.120
_exptl_absorpt_correction_type multi-scan
_exptl_absorpt_process_details SADABS
_exptl_crystal_colour colorless
_exptl_crystal_density_diffrn 2.618
_exptl_crystal_density_method 'not measured'
_exptl_crystal_description block
_exptl_crystal_F_000 11778
_exptl_crystal_size_max 0.31
_exptl_crystal_size_mid 0.29
_exptl_crystal_size_min 0.27
_refine_diff_density_max 1.865
_refine_diff_density_min -1.220
_refine_diff_density_rms 0.187
_refine_ls_extinction_method none
_refine_ls_goodness_of_fit_ref 1.087
_refine_ls_hydrogen_treatment mixed
_refine_ls_matrix_type full
_refine_ls_number_parameters 67
_refine_ls_number_reflns 956
_refine_ls_number_restraints 1
_refine_ls_restrained_S_all 1.087
_refine_ls_R_factor_all 0.1013
_refine_ls_R_factor_gt 0.0547
_refine_ls_shift/su_max 0.000
_refine_ls_shift/su_mean 0.000
_refine_ls_structure_factor_coef Fsqd
_refine_ls_weighting_details 'calc w=1/[\s^2^(Fo^2^)+(0.0879P)^2^+1377.3022P] where P=(Fo^2^+2Fc^2^)/3'
_refine_ls_weighting_scheme calc
_refine_ls_wR_factor_gt 0.1641
_refine_ls_wR_factor_ref 0.2379
_reflns_number_gt 460
_reflns_number_total 956
_reflns_threshold_expression >2sigma(I)
_cod_data_source_file ic403080n_si_002.cif
_cod_data_source_block 3c
_cod_original_cell_volume 17903(4)
_cod_original_sg_symbol_H-M 'F d -3 c'
_cod_original_formula_sum 'C24 H36 Cd3 Er2 O48 '
_cod_database_code 4350654

loop_
_symmetry_equiv_pos_as_xyz
'x, y, z'
'-y, x+1/4, z+3/4'
'-x+3/4, -y+1/4, z+1/2'
'y+3/4, -x, z+1/4'
'x, -y+1/4, -z+1/4'
'y+3/4, x+1/4, -z'
'-x+3/4, y, -z+3/4'
'-y, -x, -z+1/2'
'z, x, y'
'-x, z+1/4, y+3/4'
'-z+3/4, -x+1/4, y+1/2'
'x+3/4, -z, y+1/4'
'z, -x+1/4, -y+1/4'
'x+3/4, z+1/4, -y'
'-z+3/4, x, -y+3/4'
'-x, -z, -y+1/2'
'y, z, x'
'-z+1/2, -y, -x'
'-z, y+3/4, x+1/4'
'z+1/4, y+3/4, -x'
'z+3/4, -y, x+1/4'
'y, -z+3/4, -x+3/4'
'-y+1/4, -z+1/4, x'
'-y+1/4, z+1/2, -x+3/4'
'x, y+1/2, z+1/2'
'-y, x+3/4, z+5/4'
'-x+3/4, -y+3/4, z+1'
'y+3/4, -x+1/2, z+3/4'
'x, -y+3/4, -z+3/4'
'y+3/4, x+3/4, -z+1/2'
'-x+3/4, y+1/2, -z+5/4'
'-y, -x+1/2, -z+1'
'z, x+1/2, y+1/2'
'-x, z+3/4, y+5/4'
'-z+3/4, -x+3/4, y+1'
'x+3/4, -z+1/2, y+3/4'
'z, -x+3/4, -y+3/4'
'x+3/4, z+3/4, -y+1/2'
'-z+3/4, x+1/2, -y+5/4'
'-x, -z+1/2, -y+1'
'y, z+1/2, x+1/2'
'-z+1/2, -y+1/2, -x+1/2'
'-z, y+5/4, x+3/4'
'z+1/4, y+5/4, -x+1/2'
'z+3/4, -y+1/2, x+3/4'
'y, -z+5/4, -x+5/4'
'-y+1/4, -z+3/4, x+1/2'
'-y+1/4, z+1, -x+5/4'
'x+1/2, y, z+1/2'
'-y+1/2, x+1/4, z+5/4'
'-x+5/4, -y+1/4, z+1'
'y+5/4, -x, z+3/4'
'x+1/2, -y+1/4, -z+3/4'
'y+5/4, x+1/4, -z+1/2'
'-x+5/4, y, -z+5/4'
'-y+1/2, -x, -z+1'
'z+1/2, x, y+1/2'
'-x+1/2, z+1/4, y+5/4'
'-z+5/4, -x+1/4, y+1'
'x+5/4, -z, y+3/4'
'z+1/2, -x+1/4, -y+3/4'
'x+5/4, z+1/4, -y+1/2'
'-z+5/4, x, -y+5/4'
'-x+1/2, -z, -y+1'
'y+1/2, z, x+1/2'
'-z+1, -y, -x+1/2'
'-z+1/2, y+3/4, x+3/4'
'z+3/4, y+3/4, -x+1/2'
'z+5/4, -y, x+3/4'
'y+1/2, -z+3/4, -x+5/4'
'-y+3/4, -z+1/4, x+1/2'
'-y+3/4, z+1/2, -x+5/4'
'x+1/2, y+1/2, z'
'-y+1/2, x+3/4, z+3/4'
'-x+5/4, -y+3/4, z+1/2'
'y+5/4, -x+1/2, z+1/4'
'x+1/2, -y+3/4, -z+1/4'
'y+5/4, x+3/4, -z'
'-x+5/4, y+1/2, -z+3/4'
'-y+1/2, -x+1/2, -z+1/2'
'z+1/2, x+1/2, y'
'-x+1/2, z+3/4, y+3/4'
'-z+5/4, -x+3/4, y+1/2'
'x+5/4, -z+1/2, y+1/4'
'z+1/2, -x+3/4, -y+1/4'
'x+5/4, z+3/4, -y'
'-z+5/4, x+1/2, -y+3/4'
'-x+1/2, -z+1/2, -y+1/2'
'y+1/2, z+1/2, x'
'-z+1, -y+1/2, -x'
'-z+1/2, y+5/4, x+1/4'
'z+3/4, y+5/4, -x'
'z+5/4, -y+1/2, x+1/4'
'y+1/2, -z+5/4, -x+3/4'
'-y+3/4, -z+3/4, x'
'-y+3/4, z+1, -x+3/4'
'-x, -y, -z'
'y, -x-1/4, -z-3/4'
'x-3/4, y-1/4, -z-1/2'
'-y-3/4, x, -z-1/4'
'-x, y-1/4, z-1/4'
'-y-3/4, -x-1/4, z'
'x-3/4, -y, z-3/4'
'y, x, z-1/2'
'-z, -x, -y'
'x, -z-1/4, -y-3/4'
'z-3/4, x-1/4, -y-1/2'
'-x-3/4, z, -y-1/4'
'-z, x-1/4, y-1/4'
'-x-3/4, -z-1/4, y'
'z-3/4, -x, y-3/4'
'x, z, y-1/2'
'-y, -z, -x'
'z-1/2, y, x'
'z, -y-3/4, -x-1/4'
'-z-1/4, -y-3/4, x'
'-z-3/4, y, -x-1/4'
'-y, z-3/4, x-3/4'
'y-1/4, z-1/4, -x'
'y-1/4, -z-1/2, x-3/4'
'-x, -y+1/2, -z+1/2'
'y, -x+1/4, -z-1/4'
'x-3/4, y+1/4, -z'
'-y-3/4, x+1/2, -z+1/4'
'-x, y+1/4, z+1/4'
'-y-3/4, -x+1/4, z+1/2'
'x-3/4, -y+1/2, z-1/4'
'y, x+1/2, z'
'-z, -x+1/2, -y+1/2'
'x, -z+1/4, -y-1/4'
'z-3/4, x+1/4, -y'
'-x-3/4, z+1/2, -y+1/4'
'-z, x+1/4, y+1/4'
'-x-3/4, -z+1/4, y+1/2'
'z-3/4, -x+1/2, y-1/4'
'x, z+1/2, y'
'-y, -z+1/2, -x+1/2'
'z-1/2, y+1/2, x+1/2'
'z, -y-1/4, -x+1/4'
'-z-1/4, -y-1/4, x+1/2'
'-z-3/4, y+1/2, -x+1/4'
'-y, z-1/4, x-1/4'
'y-1/4, z+1/4, -x+1/2'
'y-1/4, -z, x-1/4'
'-x+1/2, -y, -z+1/2'
'y+1/2, -x-1/4, -z-1/4'
'x-1/4, y-1/4, -z'
'-y-1/4, x, -z+1/4'
'-x+1/2, y-1/4, z+1/4'
'-y-1/4, -x-1/4, z+1/2'
'x-1/4, -y, z-1/4'
'y+1/2, x, z'
'-z+1/2, -x, -y+1/2'
'x+1/2, -z-1/4, -y-1/4'
'z-1/4, x-1/4, -y'
'-x-1/4, z, -y+1/4'
'-z+1/2, x-1/4, y+1/4'
'-x-1/4, -z-1/4, y+1/2'
'z-1/4, -x, y-1/4'
'x+1/2, z, y'
'-y+1/2, -z, -x+1/2'
'z, y, x+1/2'
'z+1/2, -y-3/4, -x+1/4'
'-z+1/4, -y-3/4, x+1/2'
'-z-1/4, y, -x+1/4'
'-y+1/2, z-3/4, x-1/4'
'y+1/4, z-1/4, -x+1/2'
'y+1/4, -z-1/2, x-1/4'
'-x+1/2, -y+1/2, -z'
'y+1/2, -x+1/4, -z-3/4'
'x-1/4, y+1/4, -z-1/2'
'-y-1/4, x+1/2, -z-1/4'
'-x+1/2, y+1/4, z-1/4'
'-y-1/4, -x+1/4, z'
'x-1/4, -y+1/2, z-3/4'
'y+1/2, x+1/2, z-1/2'
'-z+1/2, -x+1/2, -y'
'x+1/2, -z+1/4, -y-3/4'
'z-1/4, x+1/4, -y-1/2'
'-x-1/4, z+1/2, -y-1/4'
'-z+1/2, x+1/4, y-1/4'
'-x-1/4, -z+1/4, y'
'z-1/4, -x+1/2, y-3/4'
'x+1/2, z+1/2, y-1/2'
'-y+1/2, -z+1/2, -x'
'z, y+1/2, x'
'z+1/2, -y-1/4, -x-1/4'
'-z+1/4, -y-1/4, x'
'-z-1/4, y+1/2, -x-1/4'
'-y+1/2, z-1/4, x-3/4'
'y+1/4, z+1/4, -x'
'y+1/4, -z, x-3/4'

loop_
_atom_site_label
_atom_site_type_symbol
_atom_site_fract_x
_atom_site_fract_y
_atom_site_fract_z
_atom_site_U_iso_or_equiv
_atom_site_adp_type
_atom_site_occupancy
_atom_site_symmetry_multiplicity
_atom_site_calc_flag
_atom_site_refinement_flags
Er1 Er 0.0000 0.2500 0.0000 0.0335(5) Uani 1 6 d S
Cd1 Cd 0.0000 0.5000 0.0000 0.0287(5) Uani 1 6 d S
O2 O 0.0141(4) 0.4169(4) -0.0227(4) 0.071(3) Uani 1 1 d .
O3 O 0.0089(4) 0.3343(4) -0.0301(4) 0.065(3) Uani 1 1 d .
O1 O 0.0000 0.3154(3) 0.0654(3) 0.061(3) Uani 1 2 d S
C2 C 0.0087(6) 0.3733(4) -0.0013(6) 0.056(5) Uani 1 1 d .
C1 C 0.0035(6) 0.3672(6) 0.0542(6) 0.075(4) Uani 1 1 d .
H1A H 0.0328 0.3819 0.0714 0.090 Uiso 1 1 calc R
H1B H -0.0270 0.3848 0.0660 0.090 Uiso 1 1 calc R
Cd2 Cd 0.1250 0.1250 0.1250 0.0836(15) Uani 1 12 d S
O4 O 0.0396(8) 0.1250 0.1250 0.111(7) Uani 1 2 d SD
O6 O 0.089(12) 0.339(12) 0.0000 2.0(4) Uani 1 2 d S
H3 H 0.020(7) 0.150(6) 0.131(8) 0.13(8) Uiso 1 1 d D
O5 O 0.8750 0.3750 0.0770(18) 0.257(19) Uani 1 2 d S

loop_
_atom_site_aniso_label
_atom_site_aniso_U_11
_atom_site_aniso_U_22
_atom_site_aniso_U_33
_atom_site_aniso_U_23
_atom_site_aniso_U_13
_atom_site_aniso_U_12
Er1 0.0335(5) 0.0335(5) 0.0335(5) -0.0102(2) 0.0102(2) -0.0102(2)
Cd1 0.0287(5) 0.0287(5) 0.0287(5) -0.0046(3) -0.0046(3) -0.0046(3)
O2 0.072(7) 0.070(8) 0.072(7) -0.013(6) 0.006(5) -0.008(5)
O3 0.074(7) 0.063(6) 0.058(6) -0.002(5) 0.011(5) -0.012(5)
O1 0.078(10) 0.053(5) 0.053(5) -0.015(6) 0.007(5) -0.007(5)
C2 0.051(8) 0.032(7) 0.084(12) -0.011(6) -0.005(7) -0.013(5)
C1 0.096(13) 0.068(10) 0.060(10) -0.016(7) 0.009(8) -0.006(8)
Cd2 0.0836(15) 0.0836(15) 0.0836(15) 0.000 0.000 0.000
O4 0.064(12) 0.083(15) 0.18(2) 0.009(13) 0.000 0.000
O6 2.0(7) 2.0(7) 2.0(14) -0.4(8) 0.4(8) -0.4(8)
O5 0.38(6) 0.15(3) 0.24(5) 0.000 0.000 -0.01(3)

loop_
_atom_type_symbol
_atom_type_description
_atom_type_scat_dispersion_real
_atom_type_scat_dispersion_imag
_atom_type_scat_source
C C 0.0033 0.0016 'International Tables Vol C Tables 4.2.6.8 and 6.1.1.4'
H H 0.0000 0.0000 'International Tables Vol C Tables 4.2.6.8 and 6.1.1.4'
Cd Cd -0.8075 1.2024 'International Tables Vol C Tables 4.2.6.8 and 6.1.1.4'
Er Er -0.2586 4.9576 'International Tables Vol C Tables 4.2.6.8 and 6.1.1.4'
O O 0.0106 0.0060 'International Tables Vol C Tables 4.2.6.8 and 6.1.1.4'

loop_
_geom_angle_atom_site_label_1
_geom_angle_atom_site_label_2
_geom_angle_atom_site_label_3
_geom_angle
_geom_angle_site_symmetry_1
_geom_angle_site_symmetry_3
O3 Er1 O3 79.2(4) 10_554 6_455
O3 Er1 O3 129.6(5) 10_554 .
O3 Er1 O3 85.8(5) 6_455 .
O3 Er1 O3 79.2(4) 10_554 90_455
O3 Er1 O3 79.2(4) 6_455 90_455
O3 Er1 O3 144.3(5) . 90_455
O3 Er1 O3 85.8(5) 10_554 23
O3 Er1 O3 144.3(5) 6_455 23
O3 Er1 O3 79.2(4) . 23
O3 Er1 O3 129.6(5) 90_455 23
O3 Er1 O3 144.3(5) 10_554 13
O3 Er1 O3 129.6(5) 6_455 13
O3 Er1 O3 79.2(4) . 13
O3 Er1 O3 85.8(5) 90_455 13
O3 Er1 O3 79.2(4) 23 13
O3 Er1 O1 64.8(2) 10_554 .
O3 Er1 O1 72.1(2) 6_455 .
O3 Er1 O1 64.8(2) . .
O3 Er1 O1 137.1(2) 90_455 .
O3 Er1 O1 72.1(2) 23 .
O3 Er1 O1 137.1(2) 13 .
O3 Er1 O1 72.1(2) 10_554 90_455
O3 Er1 O1 137.1(2) 6_455 90_455
O3 Er1 O1 137.1(2) . 90_455
O3 Er1 O1 64.8(2) 90_455 90_455
O3 Er1 O1 64.8(2) 23 90_455
O3 Er1 O1 72.1(2) 13 90_455
O1 Er1 O1 120.000(1) . 90_455
O3 Er1 O1 137.1(2) 10_554 6_455
O3 Er1 O1 64.8(2) 6_455 6_455
O3 Er1 O1 72.1(2) . 6_455
O3 Er1 O1 72.1(2) 90_455 6_455
O3 Er1 O1 137.1(2) 23 6_455
O3 Er1 O1 64.8(2) 13 6_455
O1 Er1 O1 120.000(1) . 6_455
O1 Er1 O1 120.0 90_455 6_455
O2 Cd1 O2 93.0(4) 89_455 129
O2 Cd1 O2 93.0(4) 89_455 97_565
O2 Cd1 O2 87.0(4) 129 97_565
O2 Cd1 O2 87.0(4) 89_455 .
O2 Cd1 O2 93.0(4) 129 .
O2 Cd1 O2 180.0(5) 97_565 .
O2 Cd1 O2 180.0(8) 89_455 185
O2 Cd1 O2 87.0(4) 129 185
O2 Cd1 O2 87.0(4) 97_565 185
O2 Cd1 O2 93.0(4) . 185
O2 Cd1 O2 87.0(4) 89_455 33_554
O2 Cd1 O2 180.0(5) 129 33_554
O2 Cd1 O2 93.0(4) 97_565 33_554
O2 Cd1 O2 87.0(4) . 33_554
O2 Cd1 O2 93.0(4) 185 33_554
C2 O2 Cd1 135.8(10) . .
C2 O3 Er1 123.6(9) . .
C1 O1 C1 114.6(15) 10_554 .
C1 O1 Er1 122.7(8) 10_554 .
C1 O1 Er1 122.7(8) . .
O3 C2 O2 117.2(14) . .
O3 C2 C1 120.1(12) . .
O2 C2 C1 122.8(11) . .
O1 C1 C2 108.7(11) . .
O1 C1 H1A 109.9 . .
C2 C1 H1A 109.9 . .
O1 C1 H1B 109.9 . .
C2 C1 H1B 109.9 . .
H1A C1 H1B 108.3 . .
O4 Cd2 O4 90.0 46_544 .
O4 Cd2 O4 90.0 46_544 9
O4 Cd2 O4 90.000(1) . 9
O4 Cd2 O4 90.0 46_544 59_454
O4 Cd2 O4 90.000(1) . 59_454
O4 Cd2 O4 180.0 9 59_454
O4 Cd2 O4 90.000(1) 46_544 51_454
O4 Cd2 O4 180.0 . 51_454
O4 Cd2 O4 90.0 9 51_454
O4 Cd2 O4 90.0 59_454 51_454
O4 Cd2 O4 180.0 46_544 17
O4 Cd2 O4 90.000(1) . 17
O4 Cd2 O4 90.0 9 17
O4 Cd2 O4 90.0 59_454 17
O4 Cd2 O4 90.000(1) 51_454 17
H3 O4 Cd2 126(10) . .
H3 O4 H3 0(10) . .
Cd2 O4 H3 126(10) . .

loop_
_geom_bond_atom_site_label_1
_geom_bond_atom_site_label_2
_geom_bond_distance
_geom_bond_site_symmetry_2
Er1 O3 2.353(10) 10_554
Er1 O3 2.353(10) 6_455
Er1 O3 2.353(10) .
Er1 O3 2.353(10) 90_455
Er1 O3 2.353(10) 23
Er1 O3 2.353(10) 13
Er1 O1 2.421(12) .
Er1 O1 2.421(12) 90_455
Er1 O1 2.421(12) 6_455
Cd1 O2 2.283(11) 89_455
Cd1 O2 2.283(11) 129
Cd1 O2 2.283(11) 97_565
Cd1 O2 2.283(11) .
Cd1 O2 2.283(11) 185
Cd1 O2 2.283(11) 33_554
O2 C2 1.279(15) .
O3 C2 1.269(14) .
O1 C1 1.389(16) 10_554
O1 C1 1.389(16) .
C2 C1 1.47(2) .
C1 H1A 0.9700 .
C1 H1B 0.9700 .
Cd2 O4 2.23(2) 46_544
Cd2 O4 2.23(2) .
Cd2 O4 2.23(2) 9
Cd2 O4 2.23(2) 59_454
Cd2 O4 2.23(2) 51_454
Cd2 O4 2.23(2) 17
O4 H3 0.85(2) .
O4 H3 0.85(2) .

loop_
_geom_torsion_atom_site_label_1
_geom_torsion_atom_site_label_2
_geom_torsion_atom_site_label_3
_geom_torsion_atom_site_label_4
_geom_torsion
_geom_torsion_site_symmetry_1
_geom_torsion_site_symmetry_4
O2 Cd1 O2 C2 -57.8(15) 89_455 .
O2 Cd1 O2 C2 35.1(12) 129 .
O2 Cd1 O2 C2 -161(17) 97_565 .
O2 Cd1 O2 C2 122.2(15) 185 .
O2 Cd1 O2 C2 -144.9(12) 33_554 .
O3 Er1 O3 C2 -1.4(10) 10_554 .
O3 Er1 O3 C2 -73.6(11) 6_455 .
O3 Er1 O3 C2 -138.5(11) 90_455 .
O3 Er1 O3 C2 73.8(12) 23 .
O3 Er1 O3 C2 154.7(11) 13 .
O1 Er1 O3 C2 -1.4(10) . .
O1 Er1 O3 C2 106.4(11) 90_455 .
O1 Er1 O3 C2 -138.5(11) 6_455 .
O3 Er1 O1 C1 1.8(9) 10_554 10_554
O3 Er1 O1 C1 -84.3(9) 6_455 10_554
O3 Er1 O1 C1 -178.2(9) . 10_554
O3 Er1 O1 C1 -33.9(9) 90_455 10_554
O3 Er1 O1 C1 95.7(9) 23 10_554
O3 Er1 O1 C1 146.1(9) 13 10_554
O1 Er1 O1 C1 50.3(8) 90_455 10_554
O1 Er1 O1 C1 -129.7(8) 6_455 10_554
O3 Er1 O1 C1 -178.2(9) 10_554 .
O3 Er1 O1 C1 95.7(9) 6_455 .
O3 Er1 O1 C1 1.8(9) . .
O3 Er1 O1 C1 146.1(9) 90_455 .
O3 Er1 O1 C1 -84.3(9) 23 .
O3 Er1 O1 C1 -33.9(9) 13 .
O1 Er1 O1 C1 -129.7(8) 90_455 .
O1 Er1 O1 C1 50.3(8) 6_455 .
Er1 O3 C2 O2 179.7(9) . .
Er1 O3 C2 C1 1(2) . .
Cd1 O2 C2 O3 163.2(9) . .
Cd1 O2 C2 C1 -18(2) . .
C1 O1 C1 C2 178.0(15) 10_554 .
Er1 O1 C1 C2 -2.0(16) . .
O3 C2 C1 O1 1(2) . .
O2 C2 C1 O1 -178.0(12) . .
O4 Cd2 O4 H3 76(18) 46_544 .
O4 Cd2 O4 H3 166(18) 9 .
O4 Cd2 O4 H3 -14(18) 59_454 .
O4 Cd2 O4 H3 -104(100) 51_454 .
O4 Cd2 O4 H3 -104(18) 17 .
